data_4313250
loop_
_publ_author_name
'Dana S. Marlin'
'Marilyn M. Olmstead'
'Pradip K. Mascharak'

_publ_section_title
;
 Reaction of (\m-Oxo)diiron(III) Core with CO2 in N-Methylimidazole:
 Formation of Mono(\m-carboxylato)(\m-oxo)diiron(III) Complexes with
 N-Methylimidazole as Ligands
;
_journal_name_full 'Inorganic Chemistry'
_journal_page_first 1681
_journal_page_last 1687
_journal_paper_doi 10.1021/ic0206140
_journal_volume 42
_journal_year 2003
_chemical_formula_sum 'C44 H71 Cl3 Fe2 N16 O17.5'
_chemical_formula_weight 1322.22
_chemical_name_common '[Fe2(O)(CH3COO)(N-MeIm)8](ClO4)3.2.5THF'
_chemical_name_systematic
;
  ?
;
_space_group_IT_number 2
_symmetry_cell_setting triclinic
_symmetry_space_group_name_Hall '-P 1'
_symmetry_space_group_name_H-M 'P -1'
_atom_sites_solution_hydrogens geom
_atom_sites_solution_primary direct
_atom_sites_solution_secondary difmap
_audit_creation_method SHELXL-97
_cell_angle_alpha 103.499(18)
_cell_angle_beta 99.757(18)
_cell_angle_gamma 109.673(18)
_cell_formula_units_Z 2
_cell_length_a 12.363(3)
_cell_length_b 14.151(4)
_cell_length_c 19.276(4)
_cell_measurement_reflns_used 50
_cell_measurement_temperature 130(2)
_cell_measurement_theta_max 17.3
_cell_measurement_theta_min 4.5
_cell_volume 2972.3(14)
_computing_cell_refinement 'Siemens P3/PC'
_computing_data_collection 'Siemens P3/PC'
_computing_data_reduction 'Siemens XDISK'
_computing_molecular_graphics 'SHELXTL 5, XP (Sheldrick, 1994)'
_computing_publication_material 'SHELXTL 6.1 (Sheldrick, 2001)'
_computing_structure_refinement 'SHELXTL 6.1 (Sheldrick, 2001)'
_computing_structure_solution 'SHELXS-97 (Sheldrick, 1990)'
_diffrn_ambient_temperature 130(2)
_diffrn_measured_fraction_theta_full 1.000
_diffrn_measured_fraction_theta_max 1.000
_diffrn_measurement_device_type 'Siemens P3'
_diffrn_measurement_method \w
_diffrn_radiation_monochromator graphite
_diffrn_radiation_source 'normal-focus sealed tube'
_diffrn_radiation_type MoK\a
_diffrn_radiation_wavelength 0.71073
_diffrn_reflns_av_R_equivalents 0.0000
_diffrn_reflns_av_sigmaI/netI 0.0661
_diffrn_reflns_limit_h_max 15
_diffrn_reflns_limit_h_min -16
_diffrn_reflns_limit_k_max 17
_diffrn_reflns_limit_k_min -18
_diffrn_reflns_limit_l_max 25
_diffrn_reflns_limit_l_min 0
_diffrn_reflns_number 13650
_diffrn_reflns_theta_full 27.50
_diffrn_reflns_theta_max 27.50
_diffrn_reflns_theta_min 1.13
_diffrn_standards_decay_% 2.7
_diffrn_standards_interval_count 198
_diffrn_standards_number 2
_exptl_absorpt_coefficient_mu 0.703
_exptl_absorpt_correction_T_max 0.8384
_exptl_absorpt_correction_T_min 0.7473
_exptl_absorpt_correction_type empirical
_exptl_absorpt_process_details
;XABS2, Parkin, S., Moezzi, B. and Hope, H. J. Appl. Crystallogr. 28
(1995) 53-56.
;
_exptl_crystal_colour green
_exptl_crystal_density_diffrn 1.477
_exptl_crystal_density_method 'not measured'
_exptl_crystal_description plate
_exptl_crystal_F_000 1380
_exptl_crystal_size_max 0.44
_exptl_crystal_size_mid 0.32
_exptl_crystal_size_min 0.26
_refine_diff_density_max 1.199
_refine_diff_density_min -0.761
_refine_diff_density_rms 0.099
_refine_ls_extinction_method none
_refine_ls_goodness_of_fit_ref 1.021
_refine_ls_hydrogen_treatment constr
_refine_ls_matrix_type full
_refine_ls_number_parameters 785
_refine_ls_number_reflns 13650
_refine_ls_number_restraints 30
_refine_ls_restrained_S_all 1.022
_refine_ls_R_factor_all 0.1099
_refine_ls_R_factor_gt 0.0706
_refine_ls_shift/su_max 0.067
_refine_ls_shift/su_mean 0.002
_refine_ls_structure_factor_coef Fsqd
_refine_ls_weighting_details 'calc w=1/[\s^2^(Fo^2^)+(0.0963P)^2^+5.3105P] where P=(Fo^2^+2Fc^2^)/3'
_refine_ls_weighting_scheme calc
_refine_ls_wR_factor_gt 0.1771
_refine_ls_wR_factor_ref 0.2044
_reflns_number_gt 9184
_reflns_number_total 13650
_reflns_threshold_expression I>2\s(I)
_cod_data_source_file ic0206140_5.cif
_cod_data_source_block mn1224
_cod_original_cell_volume 2972.3(12)
_cod_original_formula_sum 'C44 H71 Cl3 Fe2 N16 O17.50'
_cod_database_code 4313250

loop_
_symmetry_equiv_pos_as_xyz
'x, y, z'
'-x, -y, -z'

loop_
_atom_site_label
_atom_site_type_symbol
_atom_site_fract_x
_atom_site_fract_y
_atom_site_fract_z
_atom_site_U_iso_or_equiv
_atom_site_adp_type
_atom_site_occupancy
_atom_site_symmetry_multiplicity
_atom_site_calc_flag
_atom_site_refinement_flags
_atom_site_disorder_assembly
_atom_site_disorder_group
Fe1 Fe 0.24281(5) 0.98131(4) 0.33702(3) 0.02156(15) Uani 1 1 d . . .
Fe2 Fe 0.19702(5) 1.07767(5) 0.19992(3) 0.02206(15) Uani 1 1 d . . .
O1 O 0.2500(2) 1.0016(2) 0.24911(15) 0.0226(6) Uani 1 1 d . . .
O2 O 0.1448(3) 1.0690(2) 0.36569(15) 0.0267(6) Uani 1 1 d . . .
O3 O 0.1291(3) 1.1455(2) 0.27800(16) 0.0326(7) Uani 1 1 d . . .
N1 N 0.4002(3) 1.1209(3) 0.39776(19) 0.0282(8) Uani 1 1 d . . .
N2 N 0.5224(3) 1.2833(3) 0.4637(2) 0.0322(8) Uani 1 1 d . . .
N3 N 0.2194(3) 0.9522(3) 0.44371(19) 0.0288(8) Uani 1 1 d . . .
N4 N 0.1978(4) 0.9832(3) 0.5566(2) 0.0343(9) Uani 1 1 d . . .
N5 N 0.3558(3) 0.8948(3) 0.33813(19) 0.0271(7) Uani 1 1 d . . .
N6 N 0.4422(4) 0.7893(4) 0.3007(3) 0.0623(15) Uani 1 1 d . . .
N7 N 0.3576(3) 1.2167(3) 0.2444(2) 0.0335(8) Uani 1 1 d . . .
N8 N 0.5464(4) 1.3233(3) 0.2766(3) 0.0583(14) Uani 1 1 d . . .
N9 N 0.2550(3) 1.0244(3) 0.10639(18) 0.0251(7) Uani 1 1 d . . .
N10 N 0.3424(3) 0.9420(3) 0.0394(2) 0.0290(8) Uani 1 1 d . . .
N11 N 0.0207(3) 0.9559(3) 0.14872(19) 0.0257(7) Uani 1 1 d . . .
N12 N -0.1593(3) 0.8458(3) 0.1393(2) 0.0330(8) Uani 1 1 d . . .
N13 N 0.0882(3) 0.8380(3) 0.28502(19) 0.0252(7) Uani 1 1 d . . .
N14 N -0.0362(3) 0.6923(3) 0.1972(2) 0.0325(8) Uani 1 1 d . . .
N17 N 0.1303(3) 1.1743(3) 0.14139(19) 0.0300(8) Uani 1 1 d . . .
N18 N 0.0164(4) 1.2572(3) 0.1124(2) 0.0451(11) Uani 1 1 d . . .
C1 C 0.4115(4) 1.2099(4) 0.4438(2) 0.0330(10) Uani 1 1 d . . .
H1 H 0.3479 1.2211 0.4611 0.040 Uiso 1 1 calc R . .
C2 C 0.5105(5) 1.1395(5) 0.3866(4) 0.074(2) Uani 1 1 d . . .
H2 H 0.5313 1.0901 0.3549 0.088 Uiso 1 1 calc R . .
C3 C 0.5856(5) 1.2391(5) 0.4275(4) 0.067(2) Uani 1 1 d . . .
H3 H 0.6677 1.2718 0.4301 0.081 Uiso 1 1 calc R . .
C4 C 0.5663(5) 1.3913(4) 0.5119(3) 0.0544(15) Uani 1 1 d . . .
H4A H 0.6388 1.4062 0.5498 0.082 Uiso 1 1 calc R . .
H4B H 0.5052 1.4009 0.5359 0.082 Uiso 1 1 calc R . .
H4C H 0.5846 1.4398 0.4826 0.082 Uiso 1 1 calc R . .
C5 C 0.2031(4) 1.0168(4) 0.4979(2) 0.0346(10) Uani 1 1 d . . .
H5 H 0.1957 1.0808 0.4955 0.042 Uiso 1 1 calc R . .
C6 C 0.2221(6) 0.8711(5) 0.4702(3) 0.0558(16) Uani 1 1 d . . .
H6 H 0.2315 0.8102 0.4434 0.067 Uiso 1 1 calc R . .
C7 C 0.2095(6) 0.8896(5) 0.5398(3) 0.0494(14) Uani 1 1 d . . .
H7 H 0.2090 0.8458 0.5705 0.059 Uiso 1 1 calc R . .
C8 C 0.1832(6) 1.0374(5) 0.6269(3) 0.0580(16) Uani 1 1 d . . .
H8A H 0.2155 1.1137 0.6352 0.087 Uiso 1 1 calc R . .
H8B H 0.2261 1.0218 0.6675 0.087 Uiso 1 1 calc R . .
H8C H 0.0983 1.0127 0.6250 0.087 Uiso 1 1 calc R . .
C9 C 0.3619(5) 0.8292(5) 0.2816(3) 0.0628(19) Uani 1 1 d . . .
H9 H 0.3152 0.8114 0.2324 0.075 Uiso 1 1 calc R . .
C10 C 0.4365(6) 0.8969(5) 0.3960(3) 0.0646(19) Uani 1 1 d . . .
H10 H 0.4519 0.9381 0.4459 0.078 Uiso 1 1 calc R . .
C11 C 0.4921(5) 0.8335(4) 0.3742(3) 0.0442(12) Uani 1 1 d . . .
H11 H 0.5532 0.8222 0.4039 0.053 Uiso 1 1 calc R . .
C12 C 0.4758(10) 0.7151(11) 0.2512(6) 0.193(8) Uani 1 1 d . . .
H12A H 0.4352 0.6437 0.2533 0.289 Uiso 1 1 calc R . .
H12B H 0.5623 0.7358 0.2669 0.289 Uiso 1 1 calc R . .
H12C H 0.4524 0.7164 0.2004 0.289 Uiso 1 1 calc R . .
C13 C 0.0652(4) 0.7783(3) 0.2156(2) 0.0270(9) Uani 1 1 d . . .
H13 H 0.1140 0.7944 0.1833 0.032 Uiso 1 1 calc R . .
C14 C -0.0037(4) 0.7877(4) 0.3115(3) 0.0327(10) Uani 1 1 d . . .
H14 H -0.0122 0.8121 0.3598 0.039 Uiso 1 1 calc R . .
C15 C -0.0802(4) 0.6979(4) 0.2580(3) 0.0387(11) Uani 1 1 d . . .
H15 H -0.1512 0.6480 0.2618 0.046 Uiso 1 1 calc R . .
C16 C -0.0869(5) 0.6077(4) 0.1264(3) 0.0471(13) Uani 1 1 d . . .
H16A H -0.1651 0.6045 0.1024 0.071 Uiso 1 1 calc R . .
H16B H -0.0958 0.5402 0.1349 0.071 Uiso 1 1 calc R . .
H16C H -0.0337 0.6218 0.0943 0.071 Uiso 1 1 calc R . .
C17 C 0.4648(5) 1.2247(4) 0.2398(4) 0.0589(18) Uani 1 1 d . . .
H17 H 0.4826 1.1683 0.2139 0.071 Uiso 1 1 calc R . .
C18 C 0.3718(5) 1.3149(4) 0.2863(3) 0.0426(12) Uani 1 1 d . . .
H18 H 0.3097 1.3341 0.2994 0.051 Uiso 1 1 calc R . .
C19 C 0.4882(5) 1.3802(4) 0.3059(3) 0.0489(13) Uani 1 1 d . . .
H19 H 0.5224 1.4526 0.3349 0.059 Uiso 1 1 calc R . .
C20 C 0.6755(5) 1.3593(6) 0.2835(6) 0.116(4) Uani 1 1 d . . .
H20A H 0.7028 1.4248 0.2706 0.174 Uiso 1 1 calc R . .
H20B H 0.6910 1.3048 0.2498 0.174 Uiso 1 1 calc R . .
H20C H 0.7185 1.3721 0.3346 0.174 Uiso 1 1 calc R . .
C21 C 0.0233(4) 1.1770(4) 0.1362(2) 0.0365(11) Uani 1 1 d . . .
H21 H -0.0402 1.1286 0.1478 0.044 Uiso 1 1 calc R . .
C22 C 0.1935(5) 1.2577(4) 0.1200(3) 0.0382(11) Uani 1 1 d . . .
H22 H 0.2742 1.2769 0.1182 0.046 Uiso 1 1 calc R . .
C23 C 0.1226(5) 1.3084(4) 0.1019(3) 0.0452(13) Uani 1 1 d . . .
H23 H 0.1438 1.3684 0.0851 0.054 Uiso 1 1 calc R . .
C24 C -0.0873(6) 1.2851(5) 0.0998(4) 0.070(2) Uani 1 1 d . . .
H24A H -0.0617 1.3618 0.1203 0.105 Uiso 1 1 calc R . .
H24B H -0.1447 1.2498 0.1243 0.105 Uiso 1 1 calc R . .
H24C H -0.1249 1.2626 0.0465 0.105 Uiso 1 1 calc R . .
C25 C 0.3215(4) 0.9682(3) 0.1057(2) 0.0254(8) Uani 1 1 d . . .
H25 H 0.3505 0.9488 0.1468 0.031 Uiso 1 1 calc R . .
C26 C 0.2312(4) 1.0322(4) 0.0358(2) 0.0307(9) Uani 1 1 d . . .
H26 H 0.1843 1.0676 0.0189 0.037 Uiso 1 1 calc R . .
C27 C 0.2844(4) 0.9820(4) -0.0051(2) 0.0318(10) Uani 1 1 d . . .
H27 H 0.2823 0.9755 -0.0556 0.038 Uiso 1 1 calc R . .
C28 C 0.4099(5) 0.8783(4) 0.0185(3) 0.0403(11) Uani 1 1 d . . .
H28A H 0.4721 0.8895 0.0622 0.060 Uiso 1 1 calc R . .
H28B H 0.4469 0.8991 -0.0196 0.060 Uiso 1 1 calc R . .
H28C H 0.3561 0.8035 -0.0010 0.060 Uiso 1 1 calc R . .
C29 C -0.0648(4) 0.9310(4) 0.1825(3) 0.0310(9) Uani 1 1 d . . .
H29 H -0.0592 0.9693 0.2315 0.037 Uiso 1 1 calc R . .
C30 C -0.0237(4) 0.8815(4) 0.0800(2) 0.0331(10) Uani 1 1 d . . .
H30 H 0.0175 0.8784 0.0427 0.040 Uiso 1 1 calc R . .
C31 C -0.1354(4) 0.8127(4) 0.0733(3) 0.0357(10) Uani 1 1 d . . .
H31 H -0.1862 0.7538 0.0314 0.043 Uiso 1 1 calc R . .
C32 C -0.2706(4) 0.7975(4) 0.1587(3) 0.0474(13) Uani 1 1 d . . .
H32A H -0.2525 0.7800 0.2044 0.071 Uiso 1 1 calc R . .
H32B H -0.3237 0.7329 0.1184 0.071 Uiso 1 1 calc R . .
H32C H -0.3099 0.8473 0.1661 0.071 Uiso 1 1 calc R . .
C33 C 0.1181(4) 1.1333(3) 0.3390(2) 0.0252(8) Uani 1 1 d . . .
C34 C 0.0669(6) 1.2015(5) 0.3823(3) 0.0508(14) Uani 1 1 d . . .
H34A H 0.0512 1.1787 0.4251 0.076 Uiso 1 1 calc R . .
H34B H -0.0078 1.1950 0.3506 0.076 Uiso 1 1 calc R . .
H34C H 0.1238 1.2753 0.3994 0.076 Uiso 1 1 calc R . .
Cl1 Cl 0.68577(11) 1.07667(11) 0.21912(7) 0.0423(3) Uani 1 1 d D . .
O4 O 0.7303(5) 1.1521(4) 0.2914(2) 0.0786(15) Uani 1 1 d D . .
O5 O 0.7797(4) 1.0502(4) 0.1992(3) 0.0670(13) Uani 1 1 d D . .
O6 O 0.5939(4) 0.9858(4) 0.2205(3) 0.0919(17) Uani 1 1 d D . .
O7 O 0.6395(4) 1.1196(4) 0.1666(2) 0.0598(11) Uani 1 1 d D . .
Cl2 Cl 0.2370(3) 0.6438(3) 0.0751(2) 0.0512(7) Uani 0.70 1 d PD A 1
O8 O 0.1876(15) 0.7206(8) 0.0831(8) 0.088(5) Uani 0.70 1 d PD A 1
O9 O 0.1935(10) 0.5779(9) 0.1188(5) 0.100(6) Uani 0.70 1 d PD A 1
O10 O 0.2146(12) 0.5917(12) 0.0021(6) 0.119(5) Uani 0.70 1 d PD A 1
O11 O 0.3638(6) 0.6973(7) 0.1037(6) 0.106(3) Uani 0.70 1 d PD A 1
Cl2B Cl 0.1899(6) 0.6244(7) 0.0580(4) 0.0483(18) Uani 0.30 1 d PD B 2
O8B O 0.212(3) 0.7331(13) 0.0905(13) 0.056(8) Uani 0.30 1 d PD B 2
O9B O 0.194(3) 0.578(3) 0.1156(18) 0.23(4) Uani 0.30 1 d PD B 2
O10B O 0.0759(11) 0.5722(14) 0.0126(9) 0.092(6) Uani 0.30 1 d PD B 2
O11B O 0.275(2) 0.618(2) 0.0202(18) 0.130(17) Uani 0.30 1 d PD B 2
Cl3 Cl 0.26216(11) 1.33451(9) 0.59443(7) 0.0397(3) Uani 1 1 d . . .
O12 O 0.2403(9) 1.4050(6) 0.6434(6) 0.077(3) Uani 0.50 1 d P C 1
O13 O 0.3039(8) 1.4074(6) 0.5599(4) 0.057(2) Uani 0.50 1 d P C 1
O14 O 0.1558(6) 1.2388(5) 0.5610(4) 0.0403(16) Uani 0.50 1 d P C 1
O15 O 0.3623(9) 1.3050(8) 0.6069(5) 0.071(3) Uiso 0.50 1 d P C 1
O12B O 0.3071 1.3876 0.6760 0.047 Uiso 0.50 1 d P C 2
O13B O 0.2924 1.2494 0.5814 0.102 Uiso 0.50 1 d P C 2
O14B O 0.1360 1.3017 0.5808 0.093 Uiso 0.50 1 d P C 2
O15B O 0.2859 1.3766 0.5315 0.060 Uiso 0.50 1 d P C 2
O17 O 0.8486(9) 1.5623(8) 0.6817(5) 0.168(3) Uiso 1 1 d . . .
C35A C 0.7687(13) 1.4721(11) 0.7088(8) 0.069(4) Uiso 0.50 1 d P D 1
C35B C 0.8148(13) 1.4495(12) 0.6552(8) 0.068(4) Uiso 0.50 1 d P D 2
C36 C 0.8777(12) 1.4296(11) 0.7141(7) 0.144(4) Uiso 1 1 d . . .
C37 C 0.9928(13) 1.5014(11) 0.7185(8) 0.150(5) Uiso 1 1 d . D .
C38 C 0.9823(11) 1.5889(10) 0.6931(6) 0.126(4) Uiso 1 1 d . D .
O16 O 0.3906(3) 1.3711(3) 0.0299(3) 0.0657(12) Uani 1 1 d . . .
C39 C 0.4387(7) 1.4705(5) 0.0884(5) 0.087(3) Uani 1 1 d . . .
H39A H 0.3920 1.4678 0.1254 0.105 Uiso 1 1 calc R . .
H39B H 0.4373 1.5284 0.0682 0.105 Uiso 1 1 calc R . .
C40 C 0.5612(8) 1.4867(7) 0.1220(6) 0.118(4) Uani 1 1 d . . .
H40A H 0.5812 1.5171 0.1766 0.142 Uiso 1 1 calc R . .
H40B H 0.6174 1.5363 0.1033 0.142 Uiso 1 1 calc R . .
C41 C 0.5711(8) 1.3832(9) 0.1024(5) 0.110(3) Uani 1 1 d . . .
H41A H 0.6491 1.3902 0.0928 0.132 Uiso 1 1 calc R . .
H41B H 0.5612 1.3507 0.1424 0.132 Uiso 1 1 calc R . .
C42 C 0.4732(6) 1.3209(6) 0.0350(5) 0.078(2) Uani 1 1 d . . .
H42A H 0.5048 1.3161 -0.0090 0.094 Uiso 1 1 calc R . .
H42B H 0.4325 1.2485 0.0368 0.094 Uiso 1 1 calc R . .
O18 O 0.8822(9) 1.3929(9) 0.4961(6) 0.088(3) Uani 0.50 1 d P . .
C43 C 1.0211(11) 1.5510(13) 0.5098(8) 0.071(4) Uani 0.50 1 d P . .
C44 C 0.9095(8) 1.5030(8) 0.4840(5) 0.102(3) Uani 1 1 d . . .
C45 C 0.9715(15) 1.3782(12) 0.5107(9) 0.070(4) Uani 0.50 1 d P . .

loop_
_atom_site_aniso_label
_atom_site_aniso_U_11
_atom_site_aniso_U_22
_atom_site_aniso_U_33
_atom_site_aniso_U_23
_atom_site_aniso_U_13
_atom_site_aniso_U_12
Fe1 0.0240(3) 0.0233(3) 0.0182(3) 0.0069(2) 0.0043(2) 0.0107(2)
Fe2 0.0233(3) 0.0248(3) 0.0195(3) 0.0081(2) 0.0051(2) 0.0107(2)
O1 0.0231(14) 0.0257(14) 0.0212(13) 0.0091(11) 0.0056(11) 0.0113(12)
O2 0.0312(16) 0.0312(16) 0.0229(14) 0.0101(12) 0.0084(12) 0.0171(13)
O3 0.0467(19) 0.0395(18) 0.0259(15) 0.0148(13) 0.0121(14) 0.0296(16)
N1 0.0266(18) 0.0278(18) 0.0268(18) 0.0077(15) 0.0025(14) 0.0094(15)
N2 0.0284(19) 0.0276(19) 0.0295(19) 0.0064(15) -0.0005(15) 0.0031(16)
N3 0.036(2) 0.0301(19) 0.0229(17) 0.0107(15) 0.0087(15) 0.0146(16)
N4 0.044(2) 0.041(2) 0.0251(18) 0.0162(17) 0.0141(17) 0.0197(19)
N5 0.0288(18) 0.0308(19) 0.0229(17) 0.0096(15) 0.0050(14) 0.0133(16)
N6 0.051(3) 0.068(3) 0.063(3) -0.009(3) 0.000(2) 0.044(3)
N7 0.034(2) 0.0260(19) 0.036(2) 0.0079(16) 0.0006(16) 0.0111(16)
N8 0.029(2) 0.031(2) 0.091(4) 0.001(2) -0.010(2) 0.0069(19)
N9 0.0265(18) 0.0288(18) 0.0215(16) 0.0112(14) 0.0058(14) 0.0107(15)
N10 0.0290(19) 0.0318(19) 0.0291(18) 0.0104(16) 0.0122(15) 0.0125(16)
N11 0.0248(18) 0.0276(18) 0.0254(17) 0.0103(14) 0.0044(14) 0.0112(15)
N12 0.0231(18) 0.032(2) 0.043(2) 0.0144(17) 0.0054(16) 0.0103(16)
N13 0.0259(18) 0.0253(18) 0.0253(17) 0.0112(14) 0.0068(14) 0.0089(15)
N14 0.030(2) 0.0265(19) 0.034(2) 0.0049(16) 0.0019(16) 0.0076(16)
N17 0.036(2) 0.033(2) 0.0258(18) 0.0138(15) 0.0051(15) 0.0163(17)
N18 0.062(3) 0.041(2) 0.037(2) 0.0113(19) -0.002(2) 0.034(2)
C1 0.028(2) 0.031(2) 0.029(2) 0.0038(18) 0.0064(18) 0.0022(19)
C2 0.031(3) 0.043(3) 0.122(6) -0.016(4) 0.028(3) 0.009(3)
C3 0.027(3) 0.045(3) 0.112(6) 0.000(3) 0.018(3) 0.009(2)
C4 0.047(3) 0.039(3) 0.057(3) -0.001(3) 0.017(3) 0.002(3)
C5 0.051(3) 0.037(2) 0.030(2) 0.018(2) 0.020(2) 0.024(2)
C6 0.111(5) 0.050(3) 0.034(3) 0.024(2) 0.029(3) 0.054(4)
C7 0.080(4) 0.059(3) 0.036(3) 0.032(3) 0.024(3) 0.044(3)
C8 0.100(5) 0.062(4) 0.040(3) 0.028(3) 0.045(3) 0.045(4)
C9 0.051(3) 0.090(5) 0.040(3) -0.015(3) -0.008(2) 0.053(4)
C10 0.083(4) 0.083(5) 0.029(3) -0.005(3) -0.013(3) 0.061(4)
C11 0.046(3) 0.059(3) 0.041(3) 0.020(3) 0.009(2) 0.034(3)
C12 0.169(11) 0.242(14) 0.137(9) -0.089(9) -0.042(8) 0.183(11)
C13 0.025(2) 0.026(2) 0.029(2) 0.0086(17) 0.0044(17) 0.0101(17)
C14 0.029(2) 0.037(2) 0.033(2) 0.014(2) 0.0122(19) 0.011(2)
C15 0.029(2) 0.038(3) 0.051(3) 0.022(2) 0.011(2) 0.010(2)
C16 0.046(3) 0.030(3) 0.044(3) -0.003(2) -0.003(2) 0.006(2)
C17 0.030(3) 0.027(3) 0.099(5) -0.001(3) -0.006(3) 0.012(2)
C18 0.053(3) 0.026(2) 0.043(3) 0.005(2) 0.015(2) 0.011(2)
C19 0.051(3) 0.028(3) 0.051(3) 0.004(2) 0.005(3) 0.005(2)
C20 0.025(3) 0.047(4) 0.219(11) -0.007(5) -0.014(5) 0.001(3)
C21 0.044(3) 0.040(3) 0.029(2) 0.014(2) 0.003(2) 0.021(2)
C22 0.047(3) 0.035(2) 0.033(2) 0.017(2) 0.007(2) 0.014(2)
C23 0.071(4) 0.032(3) 0.031(2) 0.013(2) 0.005(2) 0.021(3)
C24 0.076(5) 0.056(4) 0.074(4) 0.014(3) -0.015(4) 0.043(4)
C25 0.024(2) 0.030(2) 0.0229(19) 0.0101(17) 0.0047(16) 0.0104(17)
C26 0.038(2) 0.035(2) 0.024(2) 0.0130(18) 0.0097(18) 0.017(2)
C27 0.036(2) 0.039(2) 0.021(2) 0.0123(18) 0.0113(18) 0.011(2)
C28 0.045(3) 0.043(3) 0.045(3) 0.015(2) 0.026(2) 0.025(2)
C29 0.027(2) 0.033(2) 0.034(2) 0.0097(19) 0.0104(18) 0.0118(19)
C30 0.032(2) 0.038(3) 0.022(2) 0.0101(18) 0.0029(18) 0.007(2)
C31 0.033(2) 0.036(3) 0.029(2) 0.0111(19) -0.0014(19) 0.008(2)
C32 0.027(2) 0.047(3) 0.063(4) 0.018(3) 0.015(2) 0.007(2)
C33 0.023(2) 0.025(2) 0.0221(19) 0.0020(16) 0.0022(16) 0.0094(17)
C34 0.079(4) 0.061(4) 0.040(3) 0.021(3) 0.028(3) 0.053(3)
Cl1 0.0465(7) 0.0652(8) 0.0372(6) 0.0257(6) 0.0202(5) 0.0376(7)
O4 0.113(4) 0.106(4) 0.035(2) 0.021(2) 0.013(2) 0.068(3)
O5 0.067(3) 0.095(3) 0.082(3) 0.045(3) 0.046(2) 0.060(3)
O6 0.059(3) 0.105(4) 0.130(5) 0.072(4) 0.038(3) 0.025(3)
O7 0.081(3) 0.084(3) 0.037(2) 0.028(2) 0.013(2) 0.054(3)
Cl2 0.060(2) 0.0450(17) 0.0470(17) 0.0119(13) 0.0116(16) 0.0212(17)
O8 0.134(12) 0.058(7) 0.112(10) 0.038(7) 0.073(9) 0.060(8)
O9 0.079(8) 0.097(10) 0.109(8) 0.071(7) -0.008(7) 0.004(7)
O10 0.140(11) 0.109(9) 0.067(6) -0.037(6) 0.003(7) 0.055(9)
O11 0.063(5) 0.099(6) 0.131(8) 0.051(6) -0.001(5) 0.005(5)
Cl2B 0.037(4) 0.049(4) 0.048(4) 0.004(3) -0.001(3) 0.016(3)
O8B 0.066(11) 0.050(13) 0.029(8) -0.005(8) 0.035(8) -0.002(9)
O9B 0.23(5) 0.23(5) 0.49(9) 0.32(6) 0.26(5) 0.18(4)
O10B 0.053(10) 0.098(13) 0.066(10) -0.019(9) 0.005(8) -0.007(9)
O11B 0.16(3) 0.078(18) 0.24(4) 0.07(2) 0.17(3) 0.08(2)
Cl3 0.0381(6) 0.0279(6) 0.0549(7) 0.0124(5) 0.0144(5) 0.0146(5)
O12 0.105(8) 0.034(4) 0.098(7) 0.004(5) 0.060(6) 0.030(5)
O13 0.071(5) 0.034(4) 0.046(4) 0.020(3) 0.012(4) -0.004(4)
O14 0.049(4) 0.017(3) 0.039(4) 0.010(3) 0.012(3) -0.007(3)
O16 0.037(2) 0.045(2) 0.087(3) -0.009(2) 0.009(2) 0.0058(18)
C39 0.079(5) 0.039(4) 0.119(7) -0.005(4) 0.035(5) 0.010(4)
C40 0.088(7) 0.074(6) 0.125(8) -0.006(6) -0.039(6) 0.009(5)
C41 0.074(6) 0.140(9) 0.102(7) 0.015(7) 0.014(5) 0.046(6)
C42 0.050(4) 0.056(4) 0.119(7) 0.007(4) 0.027(4) 0.021(3)
O18 0.049(6) 0.091(8) 0.096(8) 0.030(7) 0.001(5) -0.001(6)
C43 0.029(7) 0.122(13) 0.071(9) 0.040(11) 0.020(6) 0.032(8)
C44 0.081(6) 0.118(8) 0.090(6) -0.004(5) -0.012(5) 0.060(6)
C45 0.108(12) 0.075(9) 0.101(11) 0.063(9) 0.072(10) 0.078(9)

loop_
_atom_type_symbol
_atom_type_description
_atom_type_scat_dispersion_real
_atom_type_scat_dispersion_imag
_atom_type_scat_source
C C 0.0033 0.0016 'International Tables Vol C Tables 4.2.6.8 and 6.1.1.4'
H H 0.0000 0.0000 'International Tables Vol C Tables 4.2.6.8 and 6.1.1.4'
N N 0.0061 0.0033 'International Tables Vol C Tables 4.2.6.8 and 6.1.1.4'
O O 0.0106 0.0060 'International Tables Vol C Tables 4.2.6.8 and 6.1.1.4'
Cl Cl 0.1484 0.1585 'International Tables Vol C Tables 4.2.6.8 and 6.1.1.4'
Fe Fe 0.3463 0.8444 'International Tables Vol C Tables 4.2.6.8 and 6.1.1.4'

loop_
_geom_angle_atom_site_label_1
_geom_angle_atom_site_label_2
_geom_angle_atom_site_label_3
_geom_angle
_geom_angle_site_symmetry_1
_geom_angle_site_symmetry_3
_geom_angle_publ_flag
O1 Fe1 O2 97.96(12) . . ?
O1 Fe1 N13 91.17(13) . . ?
O2 Fe1 N13 93.38(13) . . ?
O1 Fe1 N5 96.66(13) . . ?
O2 Fe1 N5 164.67(12) . . ?
N13 Fe1 N5 90.90(14) . . ?
O1 Fe1 N1 93.66(13) . . ?
O2 Fe1 N1 87.46(13) . . ?
N13 Fe1 N1 174.94(13) . . ?
N5 Fe1 N1 87.04(14) . . ?
O1 Fe1 N3 175.85(13) . . ?
O2 Fe1 N3 79.52(12) . . ?
N13 Fe1 N3 85.70(13) . . ?
N5 Fe1 N3 86.14(13) . . ?
N1 Fe1 N3 89.55(14) . . ?
O1 Fe2 O3 98.43(12) . . ?
O1 Fe2 N9 93.05(12) . . ?
O3 Fe2 N9 168.51(12) . . ?
O1 Fe2 N7 95.28(14) . . ?
O3 Fe2 N7 87.91(15) . . ?
N9 Fe2 N7 91.22(15) . . ?
O1 Fe2 N11 94.83(13) . . ?
O3 Fe2 N11 88.04(14) . . ?
N9 Fe2 N11 90.83(13) . . ?
N7 Fe2 N11 169.56(13) . . ?
O1 Fe2 N17 178.56(13) . . ?
O3 Fe2 N17 80.14(12) . . ?
N9 Fe2 N17 88.37(13) . . ?
N7 Fe2 N17 84.44(14) . . ?
N11 Fe2 N17 85.39(13) . . ?
Fe1 O1 Fe2 133.09(16) . . ?
C33 O2 Fe1 131.6(3) . . ?
C33 O3 Fe2 132.0(3) . . ?
C1 N1 C2 104.6(4) . . ?
C1 N1 Fe1 130.0(3) . . ?
C2 N1 Fe1 124.7(3) . . ?
C1 N2 C3 106.5(4) . . ?
C1 N2 C4 127.5(4) . . ?
C3 N2 C4 126.0(4) . . ?
C5 N3 C6 103.8(4) . . ?
C5 N3 Fe1 124.8(3) . . ?
C6 N3 Fe1 131.3(3) . . ?
C5 N4 C7 107.2(4) . . ?
C5 N4 C8 126.7(4) . . ?
C7 N4 C8 126.0(4) . . ?
C9 N5 C10 104.6(4) . . ?
C9 N5 Fe1 126.3(3) . . ?
C10 N5 Fe1 129.1(3) . . ?
C9 N6 C11 107.7(4) . . ?
C9 N6 C12 127.1(6) . . ?
C11 N6 C12 125.2(6) . . ?
C17 N7 C18 105.5(4) . . ?
C17 N7 Fe2 126.9(3) . . ?
C18 N7 Fe2 127.6(3) . . ?
C19 N8 C17 107.2(5) . . ?
C19 N8 C20 127.4(5) . . ?
C17 N8 C20 125.4(5) . . ?
C25 N9 C26 105.4(3) . . ?
C25 N9 Fe2 123.0(3) . . ?
C26 N9 Fe2 131.5(3) . . ?
C25 N10 C27 107.2(4) . . ?
C25 N10 C28 125.8(4) . . ?
C27 N10 C28 127.0(4) . . ?
C29 N11 C30 105.2(4) . . ?
C29 N11 Fe2 125.1(3) . . ?
C30 N11 Fe2 129.3(3) . . ?
C29 N12 C31 107.8(4) . . ?
C29 N12 C32 126.0(4) . . ?
C31 N12 C32 126.2(4) . . ?
C13 N13 C14 106.1(4) . . ?
C13 N13 Fe1 123.0(3) . . ?
C14 N13 Fe1 130.9(3) . . ?
C13 N14 C15 106.9(4) . . ?
C13 N14 C16 126.0(4) . . ?
C15 N14 C16 127.0(4) . . ?
C21 N17 C22 105.3(4) . . ?
C21 N17 Fe2 123.9(3) . . ?
C22 N17 Fe2 129.1(3) . . ?
C21 N18 C23 107.9(4) . . ?
C21 N18 C24 126.7(5) . . ?
C23 N18 C24 125.4(5) . . ?
N1 C1 N2 112.4(4) . . ?
C3 C2 N1 109.4(5) . . ?
N2 C3 C2 107.1(5) . . ?
N3 C5 N4 112.7(4) . . ?
C7 C6 N3 110.6(5) . . ?
N4 C7 C6 105.7(4) . . ?
N5 C9 N6 111.7(5) . . ?
C11 C10 N5 111.4(5) . . ?
C10 C11 N6 104.7(4) . . ?
N13 C13 N14 110.9(4) . . ?
C15 C14 N13 109.0(4) . . ?
C14 C15 N14 107.1(4) . . ?
N7 C17 N8 111.1(5) . . ?
C19 C18 N7 109.2(5) . . ?
N8 C19 C18 107.0(5) . . ?
N17 C21 N18 110.9(5) . . ?
C23 C22 N17 109.3(5) . . ?
N18 C23 C22 106.7(4) . . ?
N9 C25 N10 111.0(4) . . ?
C27 C26 N9 109.4(4) . . ?
C26 C27 N10 106.9(4) . . ?
N11 C29 N12 111.5(4) . . ?
C31 C30 N11 109.8(4) . . ?
C30 C31 N12 105.7(4) . . ?
O3 C33 O2 125.7(4) . . ?
O3 C33 C34 116.0(4) . . ?
O2 C33 C34 118.3(4) . . ?
O6 Cl1 O5 109.9(3) . . ?
O6 Cl1 O4 108.5(4) . . ?
O5 Cl1 O4 109.2(3) . . ?
O6 Cl1 O7 109.5(3) . . ?
O5 Cl1 O7 109.7(3) . . ?
O4 Cl1 O7 110.0(3) . . ?
O10 Cl2 O8 110.1(9) . . ?
O10 Cl2 O11 106.9(7) . . ?
O8 Cl2 O11 107.9(8) . . ?
O10 Cl2 O9 114.8(8) . . ?
O8 Cl2 O9 108.2(8) . . ?
O11 Cl2 O9 108.7(6) . . ?
O10B Cl2B O11B 112.1(15) . . ?
O10B Cl2B O9B 105.6(16) . . ?
O11B Cl2B O9B 112.5(18) . . ?
O10B Cl2B O8B 109.8(14) . . ?
O11B Cl2B O8B 108.7(14) . . ?
O9B Cl2B O8B 107.9(16) . . ?
O12 Cl3 O13B 146.9(5) . . ?
O12 Cl3 O13 90.1(6) . . ?
O13B Cl3 O13 117.9(4) . . ?
O12 Cl3 O14B 71.9(5) . . ?
O13B Cl3 O14B 110.64(8) . . ?
O13 Cl3 O14B 109.5(4) . . ?
O12 Cl3 O15 126.0(6) . . ?
O13B Cl3 O15 37.8(4) . . ?
O13 Cl3 O15 99.3(6) . . ?
O14B Cl3 O15 146.5(4) . . ?
O12 Cl3 O14 109.8(5) . . ?
O13B Cl3 O14 70.3(3) . . ?
O13 Cl3 O14 124.1(4) . . ?
O14B Cl3 O14 41.1(3) . . ?
O15 Cl3 O14 107.9(5) . . ?
O12 Cl3 O12B 44.6(5) . . ?
O13B Cl3 O12B 105.85(8) . . ?
O13 Cl3 O12B 108.6(3) . . ?
O14B Cl3 O12B 103.32(8) . . ?
O15 Cl3 O12B 82.6(4) . . ?
O14 Cl3 O12B 122.4(3) . . ?
O12 Cl3 O15B 108.2(4) . . ?
O13B Cl3 O15B 103.46(8) . . ?
O13 Cl3 O15B 22.1(3) . . ?
O14B Cl3 O15B 102.42(8) . . ?
O15 Cl3 O15B 97.8(4) . . ?
O14 Cl3 O15B 104.6(3) . . ?
O12B Cl3 O15B 130.51(8) . . ?
C35B O17 C38 94.6(10) . . ?
C35B O17 C35A 50.1(8) . . ?
C38 O17 C35A 121.1(10) . . ?
O17 C35A C36 87.1(9) . . ?
C36 C35B O17 103.1(12) . . ?
C35B C36 C37 96.8(12) . . ?
C35B C36 C35A 49.2(9) . . ?
C37 C36 C35A 117.7(12) . . ?
C36 C37 C38 109.5(12) . . ?
C37 C38 O17 100.4(10) . . ?
C42 O16 C39 109.0(5) . . ?
O16 C39 C40 105.6(6) . . ?
C39 C40 C41 108.0(7) . . ?
C42 C41 C40 103.5(8) . . ?
O16 C42 C41 108.8(6) . . ?
C45 O18 C43 56.2(10) . 2_786 ?
C45 O18 C44 110.8(10) . . ?
C43 O18 C44 55.6(9) 2_786 . ?
C45 C43 O18 60.0(12) 2_786 2_786 ?
C45 C43 C44 96.1(14) 2_786 . ?
O18 C43 C44 149.5(15) 2_786 . ?
C45 C43 C43 144(2) 2_786 2_786 ?
O18 C43 C43 124.8(18) 2_786 2_786 ?
C44 C43 C43 63.1(11) . 2_786 ?
C45 C43 C44 133.2(14) 2_786 2_786 ?
O18 C43 C44 74.8(10) 2_786 2_786 ?
C44 C43 C44 120.4(13) . 2_786 ?
C43 C43 C44 57.4(11) 2_786 2_786 ?
C43 C44 C43 59.6(13) . 2_786 ?
C43 C44 O18 104.3(10) . . ?
C43 C44 O18 49.6(8) 2_786 . ?
C43 C44 C45 39.4(9) . 2_786 ?
C43 C44 C45 94.6(10) 2_786 2_786 ?
O18 C44 C45 143.1(7) . 2_786 ?
C43 C45 O18 63.8(10) 2_786 . ?
C43 C45 C44 44.5(9) 2_786 2_786 ?
O18 C45 C44 105.9(10) . 2_786 ?

loop_
_geom_bond_atom_site_label_1
_geom_bond_atom_site_label_2
_geom_bond_distance
_geom_bond_site_symmetry_2
_geom_bond_publ_flag
Fe1 O1 1.795(3) . ?
Fe1 O2 2.057(3) . ?
Fe1 N13 2.136(4) . ?
Fe1 N5 2.146(4) . ?
Fe1 N1 2.149(4) . ?
Fe1 N3 2.236(3) . ?
Fe2 O1 1.797(3) . ?
Fe2 O3 2.047(3) . ?
Fe2 N9 2.121(3) . ?
Fe2 N7 2.134(4) . ?
Fe2 N11 2.155(4) . ?
Fe2 N17 2.233(3) . ?
O2 C33 1.251(5) . ?
O3 C33 1.250(5) . ?
N1 C1 1.308(6) . ?
N1 C2 1.364(6) . ?
N2 C1 1.335(6) . ?
N2 C3 1.340(7) . ?
N2 C4 1.450(6) . ?
N3 C5 1.311(6) . ?
N3 C6 1.369(6) . ?
N4 C5 1.329(5) . ?
N4 C7 1.351(6) . ?
N4 C8 1.466(6) . ?
N5 C9 1.287(6) . ?
N5 C10 1.352(6) . ?
N6 C9 1.338(7) . ?
N6 C11 1.344(7) . ?
N6 C12 1.465(8) . ?
N7 C17 1.312(7) . ?
N7 C18 1.370(6) . ?
N8 C19 1.341(7) . ?
N8 C17 1.348(6) . ?
N8 C20 1.474(8) . ?
N9 C25 1.322(5) . ?
N9 C26 1.380(5) . ?
N10 C25 1.339(5) . ?
N10 C27 1.364(6) . ?
N10 C28 1.457(6) . ?
N11 C29 1.325(5) . ?
N11 C30 1.370(5) . ?
N12 C29 1.329(6) . ?
N12 C31 1.368(6) . ?
N12 C32 1.470(6) . ?
N13 C13 1.330(5) . ?
N13 C14 1.371(5) . ?
N14 C13 1.341(5) . ?
N14 C15 1.371(6) . ?
N14 C16 1.459(6) . ?
N17 C21 1.325(6) . ?
N17 C22 1.375(6) . ?
N18 C21 1.342(6) . ?
N18 C23 1.344(7) . ?
N18 C24 1.463(7) . ?
C2 C3 1.350(8) . ?
C6 C7 1.351(7) . ?
C10 C11 1.337(7) . ?
C14 C15 1.350(7) . ?
C18 C19 1.351(7) . ?
C22 C23 1.357(7) . ?
C26 C27 1.337(6) . ?
C30 C31 1.358(6) . ?
C33 C34 1.498(6) . ?
Cl1 O6 1.409(5) . ?
Cl1 O5 1.418(4) . ?
Cl1 O4 1.426(4) . ?
Cl1 O7 1.430(4) . ?
Cl2 O10 1.359(9) . ?
Cl2 O8 1.407(9) . ?
Cl2 O11 1.432(8) . ?
Cl2 O9 1.433(8) . ?
Cl2B O10B 1.369(12) . ?
Cl2B O11B 1.388(14) . ?
Cl2B O9B 1.415(14) . ?
Cl2B O8B 1.428(13) . ?
Cl3 O12 1.337(8) . ?
Cl3 O13B 1.3590(11) . ?
Cl3 O13 1.361(7) . ?
Cl3 O14B 1.4261(13) . ?
Cl3 O15 1.435(10) . ?
Cl3 O14 1.444(6) . ?
Cl3 O12B 1.4889(14) . ?
Cl3 O15B 1.5003(13) . ?
O17 C35B 1.443(16) . ?
O17 C38 1.530(14) . ?
O17 C35A 1.586(17) . ?
C35A C36 1.648(18) . ?
C35B C36 1.404(18) . ?
C36 C37 1.418(16) . ?
C37 C38 1.470(16) . ?
O16 C42 1.429(8) . ?
O16 C39 1.439(8) . ?
C39 C40 1.460(11) . ?
C40 C41 1.476(13) . ?
C41 C42 1.464(11) . ?
O18 C45 1.191(16) . ?
O18 C43 1.233(16) 2_786 ?
O18 C44 1.562(15) . ?
C43 C45 1.143(18) 2_786 ?
C43 O18 1.233(16) 2_786 ?
C43 C44 1.262(14) . ?
C43 C43 1.29(3) 2_786 ?
C43 C44 1.335(16) 2_786 ?
C44 C43 1.335(16) 2_786 ?
C44 C45 1.791(19) 2_786 ?
C45 C43 1.143(18) 2_786 ?
C45 C44 1.791(19) 2_786 ?
